data_4306208
loop_
_publ_author_name
'Victor I. Ovcharenko'
'Galina V. Romanenko'
'Ksenia Yu. Maryunina'
'Artem S. Bogomyakov'
'Elena V. Gorelik'

_publ_section_title
;
Thermally Induced Magnetic Anomalies in Solvates of the
Bis(hexafluoroacetylacetonate)copper(II) Complex with Pyrazolyl-Substituted
Nitronyl Nitroxide
;
_journal_name_full 'Inorganic Chemistry'
_journal_page_first 9537
_journal_page_last 9552
_journal_paper_doi 10.1021/ic8011074
_journal_volume 47
_journal_year 2008
_chemical_formula_sum 'C26 H29.5 Cl0.5 Cu F12 N4 O6'
_chemical_formula_weight 803.30
_chemical_name_systematic
; 
 catena-(bis(m2-4,4,5,5-Tetramethyl-2-
 (1-butylpyrazole-4-yl)-4,5-dihydro-1H-
 imidazol-3-oxide-1-oxyl)-tetrakis(1,
 1,1,5,5,5-hexafluoropentan-2,4-
 dionato)-di-copper(ii)) chlorobutane solvate 
;
_space_group_IT_number 2
_symmetry_cell_setting triclinic
_symmetry_space_group_name_Hall '-P 1'
_symmetry_space_group_name_H-M 'P -1'
_atom_sites_solution_hydrogens geom
_atom_sites_solution_primary direct
_atom_sites_solution_secondary difmap
_audit_creation_method SHELXL-97
_cell_angle_alpha 99.313(12)
_cell_angle_beta 112.304(11)
_cell_angle_gamma 95.827(14)
_cell_formula_units_Z 2
_cell_length_a 10.722(6)
_cell_length_b 13.324(7)
_cell_length_c 13.800(8)
_cell_measurement_reflns_used 1391
_cell_measurement_temperature 293(2)
_cell_measurement_theta_max 17.28
_cell_measurement_theta_min 2.50
_cell_volume 1771.0(17)
_computing_cell_refinement 'Bruker SMART'
_computing_data_collection 'Bruker SMART'
_computing_data_reduction 'Bruker SAINT'
_computing_molecular_graphics 'Bruker SHELXTL'
_computing_publication_material 'Bruker SHELXTL'
_computing_structure_refinement 'SHELXL-97 (Sheldrick, 1997)'
_computing_structure_solution 'SHELXS-97 (Sheldrick, 1990)'
_diffrn_ambient_temperature 293(2)
_diffrn_measured_fraction_theta_full 0.935
_diffrn_measured_fraction_theta_max 0.935
_diffrn_measurement_device_type 'CCD area detector'
_diffrn_measurement_method 'phi and omega scans'
_diffrn_radiation_monochromator graphite
_diffrn_radiation_source 'fine-focus sealed tube'
_diffrn_radiation_type MoK\a
_diffrn_radiation_wavelength 0.71073
_diffrn_reflns_av_R_equivalents 0.1445
_diffrn_reflns_av_sigmaI/netI 0.1607
_diffrn_reflns_limit_h_max 11
_diffrn_reflns_limit_h_min -11
_diffrn_reflns_limit_k_max 14
_diffrn_reflns_limit_k_min -14
_diffrn_reflns_limit_l_max 15
_diffrn_reflns_limit_l_min -15
_diffrn_reflns_number 13700
_diffrn_reflns_theta_full 23.78
_diffrn_reflns_theta_max 23.78
_diffrn_reflns_theta_min 2.01
_exptl_absorpt_coefficient_mu 0.760
_exptl_absorpt_correction_type none
_exptl_crystal_density_diffrn 1.506
_exptl_crystal_density_method 'not measured'
_exptl_crystal_F_000 814
_refine_diff_density_max 0.435
_refine_diff_density_min -0.481
_refine_diff_density_rms 0.085
_refine_ls_extinction_coef 0.0023(12)
_refine_ls_extinction_expression Fc^*^=kFc[1+0.001xFc^2^\l^3^/sin(2\q)]^-1/4^
_refine_ls_extinction_method SHELXL
_refine_ls_goodness_of_fit_ref 0.860
_refine_ls_hydrogen_treatment constr
_refine_ls_matrix_type full
_refine_ls_number_parameters 527
_refine_ls_number_reflns 5059
_refine_ls_number_restraints 6
_refine_ls_restrained_S_all 0.866
_refine_ls_R_factor_all 0.1382
_refine_ls_R_factor_gt 0.0740
_refine_ls_shift/su_max 0.259
_refine_ls_shift/su_mean 0.044
_refine_ls_structure_factor_coef Fsqd
_refine_ls_weighting_details 'calc w=1/[\s^2^(Fo^2^)+(0.1139P)^2^+0.0000P] where P=(Fo^2^+2Fc^2^)/3'
_refine_ls_weighting_scheme calc
_refine_ls_wR_factor_gt 0.1809
_refine_ls_wR_factor_ref 0.2138
_reflns_number_gt 2639
_reflns_number_total 5059
_reflns_threshold_expression >2sigma(I)
_cod_data_source_file ic8011074_si_001_08.cif
_cod_data_source_block Bu-Cl295
_cod_depositor_comments
;
The following automatic conversions were performed:
'_symmetry_cell_setting' value 'Triclinic' changed to 'triclinic'
according to '/home/saulius/struct/CIF-dictionaries/cif_core.dic'
dictionary named 'cif_core.dic' version 2.4.1 from 2010-06-29.

Automatic conversion script
Id: cif_fix_enum 1527 2010-12-29 10:47:43Z saulius 
;
_cod_original_formula_sum 'C26 H29.50 Cl0.50 Cu F12 N4 O6'
_cod_database_code 4306208

loop_
_symmetry_equiv_pos_as_xyz
'x, y, z'
'-x, -y, -z'

loop_
_atom_site_label
_atom_site_type_symbol
_atom_site_fract_x
_atom_site_fract_y
_atom_site_fract_z
_atom_site_U_iso_or_equiv
_atom_site_adp_type
_atom_site_occupancy
_atom_site_symmetry_multiplicity
_atom_site_calc_flag
_atom_site_refinement_flags
_atom_site_disorder_assembly
_atom_site_disorder_group
Cu1 Cu 1.0000 1.0000 0.5000 0.0549(4) Uani 1 2 d S . .
O1 O 0.8708(5) 0.8720(3) 0.4736(3) 0.0627(13) Uani 1 1 d . . .
C1 C 0.7022(13) 0.7549(8) 0.4796(10) 0.101(3) Uani 1 1 d . . .
F1 F 0.7829(8) 0.6933(5) 0.5145(8) 0.195(4) Uani 1 1 d . . .
F2 F 0.6415(9) 0.7180(5) 0.3810(6) 0.194(4) Uani 1 1 d . . .
F3 F 0.6115(8) 0.7432(4) 0.5199(6) 0.173(3) Uani 1 1 d . . .
C2 C 0.7754(8) 0.8643(6) 0.5045(6) 0.065(2) Uani 1 1 d . . .
C3 C 0.7334(8) 0.9424(6) 0.5557(6) 0.076(2) Uani 1 1 d . . .
H3A H 0.6614 0.9256 0.5755 0.092 Uiso 1 1 calc R . .
C4 C 0.7932(8) 1.0440(6) 0.5788(5) 0.060(2) Uani 1 1 d . . .
C5 C 0.7376(11) 1.1217(8) 0.6320(10) 0.093(3) Uani 1 1 d . . .
F4 F 0.8230(10) 1.1655(9) 0.7237(6) 0.235(5) Uani 1 1 d . . .
F5 F 0.7164(10) 1.2020(6) 0.5916(7) 0.188(4) Uani 1 1 d . . .
F6 F 0.6312(10) 1.0945(5) 0.6430(9) 0.228(5) Uani 1 1 d . . .
O2 O 0.8891(5) 1.0813(3) 0.5549(3) 0.0599(13) Uani 1 1 d . . .
Cu2 Cu 0.5000 0.5000 0.0000 0.0645(5) Uani 1 2 d S . .
O3 O 0.5126(5) 0.4527(3) 0.1309(4) 0.0656(13) Uani 1 1 d . . .
C6 C 0.4850(19) 0.4397(9) 0.2887(10) 0.098(3) Uani 1 1 d . . .
F7 F 0.584(5) 0.397(3) 0.312(3) 0.18(2) Uani 0.50 1 d P . .
F8 F 0.376(7) 0.363(4) 0.265(4) 0.23(3) Uani 0.50 1 d P . .
F9 F 0.485(3) 0.5044(16) 0.371(2) 0.102(8) Uani 0.50 1 d P . .
F7A F 0.617(4) 0.454(3) 0.339(2) 0.164(15) Uani 0.50 1 d P . .
F8A F 0.428(4) 0.491(3) 0.346(3) 0.162(17) Uani 0.50 1 d P . .
F9A F 0.425(6) 0.350(3) 0.275(3) 0.126(12) Uani 0.50 1 d P . .
C7 C 0.4471(9) 0.4808(6) 0.1843(6) 0.071(2) Uani 1 1 d . . .
C8 C 0.3417(9) 0.5379(6) 0.1581(7) 0.079(2) Uani 1 1 d . . .
H8A H 0.3002 0.5523 0.2057 0.094 Uiso 1 1 calc R . .
C9 C 0.2957(8) 0.5744(5) 0.0635(7) 0.064(2) Uani 1 1 d . . .
C10 C 0.1827(11) 0.6385(10) 0.0433(9) 0.079(3) Uani 1 1 d . . .
F10 F 0.106(3) 0.628(2) 0.091(2) 0.110(8) Uani 0.50 1 d P . .
F11 F 0.093(3) 0.6201(16) -0.0589(19) 0.105(7) Uani 0.50 1 d P . .
F12 F 0.2219(18) 0.7396(13) 0.061(2) 0.121(10) Uani 0.50 1 d P . .
F10A F 0.217(3) 0.713(2) 0.016(3) 0.168(13) Uani 0.50 1 d P . .
F11A F 0.150(3) 0.656(3) 0.131(2) 0.148(15) Uani 0.50 1 d P . .
F12A F 0.078(2) 0.5767(16) -0.031(2) 0.147(11) Uani 0.50 1 d P . .
O4 O 0.3447(5) 0.5643(3) -0.0073(4) 0.0627(13) Uani 1 1 d . . .
O01 O 0.9049(5) 1.0170(4) 0.3235(4) 0.0720(15) Uani 1 1 d . . .
N1 N 0.7798(6) 1.0261(4) 0.2713(4) 0.0580(15) Uani 1 1 d . . .
C01 C 0.7393(8) 1.1290(5) 0.2540(5) 0.062(2) Uani 1 1 d . . .
C02 C 0.7883(9) 1.1566(6) 0.1681(7) 0.095(3) Uani 1 1 d . . .
H02A H 0.8864 1.1751 0.1991 0.143 Uiso 1 1 calc R . .
H02B H 0.7489 1.2139 0.1429 0.143 Uiso 1 1 calc R . .
H02C H 0.7600 1.0981 0.1092 0.143 Uiso 1 1 calc R . .
C03 C 0.8113(9) 1.2080(5) 0.3578(6) 0.090(3) Uani 1 1 d . . .
H03A H 0.7795 1.1900 0.4102 0.134 Uiso 1 1 calc R . .
H03B H 0.7919 1.2749 0.3462 0.134 Uiso 1 1 calc R . .
H03C H 0.9083 1.2095 0.3833 0.134 Uiso 1 1 calc R . .
C04 C 0.5836(8) 1.0986(5) 0.2100(6) 0.068(2) Uani 1 1 d . . .
C05 C 0.4998(9) 1.1503(6) 0.1226(6) 0.087(3) Uani 1 1 d . . .
H05A H 0.5342 1.1451 0.0675 0.131 Uiso 1 1 calc R . .
H05B H 0.5065 1.2219 0.1528 0.131 Uiso 1 1 calc R . .
H05C H 0.4056 1.1167 0.0924 0.131 Uiso 1 1 calc R . .
C06 C 0.5258(9) 1.1079(6) 0.2982(6) 0.084(3) Uani 1 1 d . . .
H06A H 0.4279 1.0878 0.2651 0.127 Uiso 1 1 calc R . .
H06B H 0.5496 1.1782 0.3380 0.127 Uiso 1 1 calc R . .
H06C H 0.5641 1.0636 0.3459 0.127 Uiso 1 1 calc R . .
N2 N 0.5621(7) 0.9845(4) 0.1657(5) 0.0637(16) Uani 1 1 d . . .
O02 O 0.4455(5) 0.9321(4) 0.1046(4) 0.0788(16) Uani 1 1 d . . .
C07 C 0.6787(7) 0.9465(5) 0.2091(5) 0.0547(18) Uani 1 1 d . . .
C08 C 0.6892(7) 0.8412(5) 0.1885(5) 0.0543(18) Uani 1 1 d . . .
C09 C 0.5907(7) 0.7553(5) 0.1208(6) 0.064(2) Uani 1 1 d . . .
H09A H 0.4998 0.7587 0.0811 0.077 Uiso 1 1 calc R . .
N3 N 0.6401(6) 0.6698(4) 0.1194(4) 0.0651(17) Uani 1 1 d . . .
N4 N 0.7755(7) 0.6978(5) 0.1868(5) 0.0707(18) Uani 1 1 d . . .
C041 C 0.8654(9) 0.6214(6) 0.2064(7) 0.089(3) Uani 1 1 d D . .
H04A H 0.8153 0.5554 0.1590 0.107 Uiso 1 1 calc R . .
H04B H 0.9421 0.6421 0.1887 0.107 Uiso 1 1 calc R . .
C042 C 0.9178(14) 0.6082(9) 0.3165(9) 0.166(6) Uani 1 1 d D . .
H04C H 0.8429 0.5968 0.3388 0.199 Uiso 1 1 calc R . .
H04D H 0.9811 0.6700 0.3639 0.199 Uiso 1 1 calc R . .
C043 C 0.995(2) 0.5103(16) 0.3235(12) 0.250(12) Uani 1 1 d D . .
H04E H 0.9514 0.4579 0.3474 0.300 Uiso 1 1 calc R . .
H04F H 0.9925 0.4802 0.2537 0.300 Uiso 1 1 calc R . .
C044 C 1.131(2) 0.5464(14) 0.397(2) 0.321(14) Uani 1 1 d D . .
H04G H 1.1821 0.4914 0.3988 0.481 Uiso 1 1 calc R . .
H04H H 1.1324 0.5705 0.4671 0.481 Uiso 1 1 calc R . .
H04I H 1.1704 0.6022 0.3758 0.481 Uiso 1 1 calc R . .
C010 C 0.8070(8) 0.7988(5) 0.2283(6) 0.069(2) Uani 1 1 d . . .
H01A H 0.8932 0.8350 0.2759 0.082 Uiso 1 1 calc R . .
Cl1 Cl -0.100(4) 0.832(5) -0.002(2) 0.56(3) Uani 0.50 1 d P . .
C1S C -0.039(7) 0.906(10) -0.057(6) 0.65(15) Uani 0.50 1 d PD . .
C2S C -0.012(13) 0.973(7) 0.052(10) 0.49(10) Uani 0.50 1 d PD . .
C3S C 0.110(6) 1.050(5) 0.059(8) 0.36(5) Uani 0.50 1 d PD . .
C4S C 0.133(4) 1.163(7) 0.120(7) 0.41(7) Uani 0.50 1 d PD . .

loop_
_atom_site_aniso_label
_atom_site_aniso_U_11
_atom_site_aniso_U_22
_atom_site_aniso_U_33
_atom_site_aniso_U_23
_atom_site_aniso_U_13
_atom_site_aniso_U_12
Cu1 0.0491(8) 0.0487(8) 0.0598(8) 0.0000(6) 0.0204(6) 0.0030(6)
O1 0.065(3) 0.051(3) 0.067(3) 0.003(2) 0.029(3) 0.000(2)
C1 0.108(9) 0.077(7) 0.115(9) 0.012(6) 0.053(7) -0.014(7)
F1 0.153(6) 0.086(5) 0.348(13) 0.093(6) 0.086(7) 0.021(4)
F2 0.250(9) 0.138(6) 0.123(6) -0.029(5) 0.059(6) -0.109(6)
F3 0.212(7) 0.085(4) 0.278(9) 0.006(4) 0.185(7) -0.029(4)
C2 0.055(5) 0.062(5) 0.076(5) 0.009(4) 0.030(4) 0.000(4)
C3 0.077(6) 0.070(6) 0.095(6) 0.006(5) 0.053(5) 0.011(5)
C4 0.059(5) 0.057(5) 0.059(5) 0.007(4) 0.020(4) 0.019(4)
C5 0.092(7) 0.083(7) 0.117(8) -0.006(6) 0.068(7) 0.006(6)
F4 0.215(9) 0.304(11) 0.133(6) -0.082(7) 0.048(6) 0.122(8)
F5 0.299(11) 0.117(6) 0.270(10) 0.076(6) 0.213(9) 0.118(7)
F6 0.241(9) 0.103(5) 0.448(14) -0.009(6) 0.286(11) 0.019(5)
O2 0.052(3) 0.059(3) 0.068(3) 0.009(2) 0.026(3) 0.010(2)
Cu2 0.0811(10) 0.0611(9) 0.0676(9) 0.0143(6) 0.0445(7) 0.0248(7)
O3 0.081(4) 0.059(3) 0.069(3) 0.015(2) 0.041(3) 0.022(3)
C6 0.173(14) 0.051(7) 0.097(9) 0.020(6) 0.083(10) 0.024(8)
F7 0.28(5) 0.23(4) 0.15(2) 0.11(2) 0.16(3) 0.19(4)
F8 0.32(6) 0.17(4) 0.18(3) 0.07(3) 0.08(3) -0.05(3)
F9 0.16(2) 0.066(9) 0.072(11) 0.001(7) 0.042(11) 0.036(8)
F7A 0.133(18) 0.25(4) 0.117(16) 0.112(19) 0.022(13) 0.05(2)
F8A 0.23(4) 0.23(3) 0.087(18) 0.063(18) 0.10(2) 0.11(3)
F9A 0.24(4) 0.065(13) 0.130(18) 0.054(12) 0.12(2) 0.045(18)
C7 0.100(7) 0.045(5) 0.078(6) 0.008(4) 0.049(5) 0.011(4)
C8 0.109(7) 0.066(6) 0.089(6) 0.020(5) 0.067(6) 0.022(5)
C9 0.069(5) 0.046(4) 0.078(6) 0.006(4) 0.034(5) 0.009(4)
C10 0.079(7) 0.094(9) 0.082(8) 0.021(7) 0.046(7) 0.034(6)
F10 0.102(12) 0.168(19) 0.095(19) 0.046(16) 0.066(16) 0.041(11)
F11 0.129(14) 0.082(15) 0.124(14) 0.018(10) 0.064(11) 0.064(13)
F12 0.086(9) 0.039(7) 0.25(2) -0.011(10) 0.096(11) 0.029(6)
F10A 0.27(3) 0.108(18) 0.30(3) 0.13(2) 0.23(3) 0.141(19)
F11A 0.19(3) 0.21(2) 0.088(17) 0.033(14) 0.077(17) 0.15(2)
F12A 0.086(11) 0.096(15) 0.20(2) 0.016(13) -0.008(12) 0.032(10)
O4 0.073(3) 0.053(3) 0.067(3) 0.006(2) 0.034(3) 0.018(2)
O01 0.060(3) 0.067(3) 0.073(3) 0.001(3) 0.016(3) 0.009(3)
N1 0.062(4) 0.053(4) 0.054(4) 0.004(3) 0.021(3) 0.008(3)
C01 0.079(6) 0.042(4) 0.061(5) 0.005(4) 0.030(4) 0.004(4)
C02 0.116(7) 0.076(6) 0.102(7) 0.028(5) 0.054(6) -0.001(5)
C03 0.123(7) 0.046(5) 0.080(6) 0.005(4) 0.021(5) 0.021(5)
C04 0.085(6) 0.048(4) 0.071(5) 0.015(4) 0.028(4) 0.021(4)
C05 0.121(7) 0.073(6) 0.075(5) 0.030(4) 0.035(5) 0.045(5)
C06 0.121(7) 0.073(6) 0.082(6) 0.013(4) 0.063(5) 0.028(5)
N2 0.070(4) 0.055(4) 0.062(4) 0.012(3) 0.021(3) 0.016(3)
O02 0.063(4) 0.073(4) 0.081(4) 0.005(3) 0.012(3) 0.017(3)
C07 0.055(5) 0.052(5) 0.059(4) 0.014(4) 0.020(4) 0.020(4)
C08 0.058(5) 0.044(4) 0.052(4) 0.002(3) 0.017(4) 0.007(4)
C09 0.056(5) 0.046(4) 0.078(5) 0.017(4) 0.012(4) 0.016(4)
N3 0.066(4) 0.051(4) 0.062(4) 0.005(3) 0.011(3) 0.009(3)
N4 0.081(5) 0.056(4) 0.064(4) 0.003(3) 0.018(4) 0.024(4)
C041 0.087(6) 0.079(6) 0.090(6) -0.003(5) 0.025(5) 0.042(5)
C042 0.208(14) 0.165(12) 0.142(11) 0.065(9) 0.050(9) 0.144(11)
C043 0.27(2) 0.33(3) 0.137(13) 0.050(14) 0.033(13) 0.21(2)
C044 0.28(3) 0.179(19) 0.57(5) 0.11(2) 0.22(3) 0.09(2)
C010 0.060(5) 0.052(5) 0.071(5) -0.015(4) 0.013(4) 0.008(4)
Cl1 0.55(4) 1.07(8) 0.33(2) 0.35(4) 0.27(3) 0.62(5)
C1S 0.46(14) 1.4(4) 0.61(18) 0.7(2) 0.52(16) 0.7(2)
C2S 0.6(2) 0.36(10) 0.41(16) -0.15(11) 0.18(12) 0.26(11)
C3S 0.14(4) 0.55(16) 0.49(12) 0.18(14) 0.19(7) 0.15(8)
C4S 0.08(2) 0.49(10) 0.46(10) -0.25(9) 0.02(3) 0.12(4)

loop_
_atom_type_symbol
_atom_type_description
_atom_type_scat_dispersion_real
_atom_type_scat_dispersion_imag
_atom_type_scat_source
C C 0.0033 0.0016 'International Tables Vol C Tables 4.2.6.8 and 6.1.1.4'
H H 0.0000 0.0000 'International Tables Vol C Tables 4.2.6.8 and 6.1.1.4'
N N 0.0061 0.0033 'International Tables Vol C Tables 4.2.6.8 and 6.1.1.4'
O O 0.0106 0.0060 'International Tables Vol C Tables 4.2.6.8 and 6.1.1.4'
F F 0.0171 0.0103 'International Tables Vol C Tables 4.2.6.8 and 6.1.1.4'
Cl Cl 0.1484 0.1585 'International Tables Vol C Tables 4.2.6.8 and 6.1.1.4'
Cu Cu 0.3201 1.2651 'International Tables Vol C Tables 4.2.6.8 and 6.1.1.4'

loop_
_geom_angle_atom_site_label_1
_geom_angle_atom_site_label_2
_geom_angle_atom_site_label_3
_geom_angle
_geom_angle_site_symmetry_1
_geom_angle_site_symmetry_3
_geom_angle_publ_flag
O2 Cu1 O2 179.998(1) . 2_776 ?
O2 Cu1 O1 90.3(2) . . ?
O2 Cu1 O1 89.7(2) 2_776 . ?
O2 Cu1 O1 89.7(2) . 2_776 ?
O2 Cu1 O1 90.3(2) 2_776 2_776 ?
O1 Cu1 O1 180.000(1) . 2_776 ?
O2 Cu1 O01 81.68(19) . 2_776 ?
O2 Cu1 O01 98.32(19) 2_776 2_776 ?
O1 Cu1 O01 86.11(18) . 2_776 ?
O1 Cu1 O01 93.89(18) 2_776 2_776 ?
O2 Cu1 O01 98.32(19) . . ?
O2 Cu1 O01 81.68(19) 2_776 . ?
O1 Cu1 O01 93.89(18) . . ?
O1 Cu1 O01 86.11(18) 2_776 . ?
O01 Cu1 O01 179.999(2) 2_776 . ?
C2 O1 Cu1 125.7(5) . . ?
F2 C1 F1 104.7(11) . . ?
F2 C1 F3 106.5(10) . . ?
F1 C1 F3 105.2(10) . . ?
F2 C1 C2 112.6(9) . . ?
F1 C1 C2 112.8(10) . . ?
F3 C1 C2 114.3(9) . . ?
O1 C2 C3 127.5(7) . . ?
O1 C2 C1 113.0(8) . . ?
C3 C2 C1 119.4(8) . . ?
O1 C2 Cu1 33.7(3) . . ?
C3 C2 Cu1 93.9(5) . . ?
C1 C2 Cu1 146.5(7) . . ?
C4 C3 C2 122.6(7) . . ?
O2 C4 C3 127.3(7) . . ?
O2 C4 C5 114.7(7) . . ?
C3 C4 C5 118.0(8) . . ?
O2 C4 Cu1 33.8(3) . . ?
C3 C4 Cu1 94.0(5) . . ?
C5 C4 Cu1 147.9(6) . . ?
F4 C5 F6 105.4(11) . . ?
F4 C5 F5 98.6(10) . . ?
F6 C5 F5 104.1(10) . . ?
F4 C5 C4 111.5(10) . . ?
F6 C5 C4 119.0(9) . . ?
F5 C5 C4 115.8(9) . . ?
C4 O2 Cu1 125.1(5) . . ?
O4 Cu2 O4 180.0 2_665 . ?
O4 Cu2 O3 92.7(2) 2_665 2_665 ?
O4 Cu2 O3 87.3(2) . 2_665 ?
O4 Cu2 O3 87.3(2) 2_665 . ?
O4 Cu2 O3 92.7(2) . . ?
O3 Cu2 O3 179.999(1) 2_665 . ?
O4 Cu2 N3 84.9(2) 2_665 2_665 ?
O4 Cu2 N3 95.1(2) . 2_665 ?
O3 Cu2 N3 87.54(19) 2_665 2_665 ?
O3 Cu2 N3 92.46(19) . 2_665 ?
O4 Cu2 N3 95.1(2) 2_665 . ?
O4 Cu2 N3 84.9(2) . . ?
O3 Cu2 N3 92.46(19) 2_665 . ?
O3 Cu2 N3 87.54(19) . . ?
N3 Cu2 N3 179.998(1) 2_665 . ?
C7 O3 Cu2 123.9(5) . . ?
F7 C6 F9A 81(3) . . ?
F7 C6 F9 112(3) . . ?
F9A C6 F9 114(2) . . ?
F7 C6 F7A 35(3) . . ?
F9A C6 F7A 114(3) . . ?
F9 C6 F7A 87(2) . . ?
F7 C6 F8 105(3) . . ?
F9A C6 F8 24(4) . . ?
F9 C6 F8 103(3) . . ?
F7A C6 F8 137(3) . . ?
F7 C6 F8A 133(3) . . ?
F9A C6 F8A 100(3) . . ?
F9 C6 F8A 25(3) . . ?
F7A C6 F8A 112(3) . . ?
F8 C6 F8A 83(3) . . ?
F7 C6 C7 115.9(18) . . ?
F9A C6 C7 114(2) . . ?
F9 C6 C7 114.8(14) . . ?
F7A C6 C7 109.7(19) . . ?
F8 C6 C7 103(2) . . ?
F8A C6 C7 106.2(19) . . ?
F7A F7 C6 79(4) . . ?
F7A F7 F9A 126(5) . . ?
C6 F7 F9A 50(2) . . ?
C6 F8 F8A 47(2) . . ?
F8A F9 C6 79(5) . . ?
F7 F7A C6 66(5) . . ?
F9 F8A C6 76(6) . . ?
F9 F8A F8 116(7) . . ?
C6 F8A F8 50(2) . . ?
C6 F9A F7 48(2) . . ?
O3 C7 C8 128.0(8) . . ?
O3 C7 C6 113.5(9) . . ?
C8 C7 C6 118.4(9) . . ?
O3 C7 Cu2 35.0(4) . . ?
C8 C7 Cu2 93.3(5) . . ?
C6 C7 Cu2 148.3(8) . . ?
C9 C8 C7 122.8(7) . . ?
C9 C8 Cu2 61.6(4) . . ?
C7 C8 Cu2 61.3(4) . . ?
O4 C9 C8 126.1(7) . . ?
O4 C9 C10 114.7(8) . . ?
C8 C9 C10 119.0(8) . . ?
O4 C9 Cu2 33.2(3) . . ?
C8 C9 Cu2 92.9(5) . . ?
C10 C9 Cu2 147.6(7) . . ?
F10A C10 F11 79(2) . . ?
F10A C10 F10 128.7(19) . . ?
F11 C10 F10 101.7(18) . . ?
F10A C10 F12A 113(2) . . ?
F11 C10 F12A 34.7(13) . . ?
F10 C10 F12A 79(2) . . ?
F10A C10 F12 29.2(19) . . ?
F11 C10 F12 100.0(18) . . ?
F10 C10 F12 104.6(18) . . ?
F12A C10 F12 131.1(19) . . ?
F10A C10 F11A 117(2) . . ?
F11 C10 F11A 124.9(18) . . ?
F10 C10 F11A 26(2) . . ?
F12A C10 F11A 105(2) . . ?
F12 C10 F11A 87.9(19) . . ?
F10A C10 C9 107.7(15) . . ?
F11 C10 C9 114.3(11) . . ?
F10 C10 C9 117.6(16) . . ?
F12A C10 C9 103.5(13) . . ?
F12 C10 C9 116.2(11) . . ?
F11A C10 C9 110.0(16) . . ?
F11A F10 C10 89(5) . . ?
F11A F10 F12A 141(6) . . ?
C10 F10 F12A 51.8(14) . . ?
F12A F11 C10 69(3) . . ?
F12A F11 F10A 116(4) . . ?
C10 F11 F10A 46.4(13) . . ?
F10A F12 C10 64(3) . . ?
F12 F10A C10 87(4) . . ?
F12 F10A F11 124(4) . . ?
C10 F10A F11 54.7(15) . . ?
F10 F11A C10 65(4) . . ?
F11 F12A C10 76(3) . . ?
F11 F12A F10 109(4) . . ?
C10 F12A F10 49.4(15) . . ?
C9 O4 Cu2 125.6(5) . . ?
N1 O01 Cu1 125.8(4) . . ?
O01 N1 C07 124.2(6) . . ?
O01 N1 C01 122.3(5) . . ?
C07 N1 C01 112.2(6) . . ?
C03 C01 N1 108.9(6) . . ?
C03 C01 C04 118.3(7) . . ?
N1 C01 C04 99.9(5) . . ?
C03 C01 C02 110.4(7) . . ?
N1 C01 C02 105.8(6) . . ?
C04 C01 C02 112.2(6) . . ?
N2 C04 C05 109.7(6) . . ?
N2 C04 C01 101.9(6) . . ?
C05 C04 C01 116.9(7) . . ?
N2 C04 C06 105.1(6) . . ?
C05 C04 C06 108.5(7) . . ?
C01 C04 C06 113.9(6) . . ?
O02 N2 C07 126.1(6) . . ?
O02 N2 C04 122.3(6) . . ?
C07 N2 C04 111.2(6) . . ?
N1 C07 N2 108.2(6) . . ?
N1 C07 C08 127.2(6) . . ?
N2 C07 C08 124.6(6) . . ?
C010 C08 C07 126.8(6) . . ?
C010 C08 C09 102.7(6) . . ?
C07 C08 C09 130.4(7) . . ?
N3 C09 C08 112.8(6) . . ?
C09 N3 N4 105.3(5) . . ?
C09 N3 Cu2 122.7(5) . . ?
N4 N3 Cu2 131.9(4) . . ?
C010 N4 N3 110.7(6) . . ?
C010 N4 C041 128.1(7) . . ?
N3 N4 C041 121.2(6) . . ?
C042 C041 N4 113.7(7) . . ?
C041 C042 C043 108.9(10) . . ?
C044 C043 C042 107.1(17) . . ?
N4 C010 C08 108.5(6) . . ?
C4S Cl1 C1S 46(5) 2_575 . ?
C4S Cl1 C3S 53(3) 2_575 2_575 ?
C1S Cl1 C3S 33(3) . 2_575 ?
C4S Cl1 C2S 94(6) 2_575 . ?
C1S Cl1 C2S 51(3) . . ?
C3S Cl1 C2S 45(6) 2_575 . ?
C3S C1S C4S 87(6) 2_575 2_575 ?
C3S C1S C2S 66(9) 2_575 . ?
C4S C1S C2S 133(6) 2_575 . ?
C3S C1S Cl1 90(7) 2_575 . ?
C4S C1S Cl1 66(8) 2_575 . ?
C2S C1S Cl1 76(4) . . ?
C3S C1S C2S 67(8) 2_575 2_575 ?
C4S C1S C2S 135(10) 2_575 2_575 ?
C2S C1S C2S 69(10) . 2_575 ?
Cl1 C1S C2S 144(6) . 2_575 ?
C3S C2S C1S 39(5) 2_575 . ?
C3S C2S C3S 106(8) 2_575 . ?
C1S C2S C3S 96(7) . . ?
C3S C2S C2S 55(7) 2_575 2_575 ?
C1S C2S C2S 58(7) . 2_575 ?
C3S C2S C2S 51(4) . 2_575 ?
C3S C2S C1S 96(10) 2_575 2_575 ?
C1S C2S C1S 111(10) . 2_575 ?
C3S C2S C1S 37(3) . 2_575 ?
C2S C2S C1S 53(5) 2_575 2_575 ?
C3S C2S Cl1 66(5) 2_575 . ?
C1S C2S Cl1 53(4) . . ?
C3S C2S Cl1 142(5) . . ?
C2S C2S Cl1 110(5) 2_575 . ?
C1S C2S Cl1 161(10) 2_575 . ?
C1S C3S C2S 75(8) 2_575 2_575 ?
C1S C3S C2S 77(8) 2_575 . ?
C2S C3S C2S 74(8) 2_575 . ?
C1S C3S C4S 52(6) 2_575 . ?
C2S C3S C4S 115(7) 2_575 . ?
C2S C3S C4S 118(7) . . ?
C1S C3S Cl1 57(9) 2_575 2_575 ?
C2S C3S Cl1 69(6) 2_575 2_575 ?
C2S C3S Cl1 126(9) . 2_575 ?
C4S C3S Cl1 53(4) . 2_575 ?
C1S C4S Cl1 68(6) 2_575 2_575 ?
C1S C4S C3S 41(5) 2_575 . ?
Cl1 C4S C3S 74(4) 2_575 . ?

loop_
_geom_bond_atom_site_label_1
_geom_bond_atom_site_label_2
_geom_bond_distance
_geom_bond_site_symmetry_2
_geom_bond_publ_flag
Cu1 O2 1.960(5) . ?
Cu1 O2 1.960(5) 2_776 ?
Cu1 O1 1.974(5) . ?
Cu1 O1 1.974(5) 2_776 ?
Cu1 O01 2.316(5) 2_776 ?
Cu1 O01 2.316(5) . ?
O1 C2 1.250(8) . ?
C1 F2 1.251(11) . ?
C1 F1 1.269(12) . ?
C1 F3 1.299(11) . ?
C1 C2 1.503(11) . ?
C2 C3 1.373(9) . ?
C3 C4 1.370(9) . ?
C4 O2 1.272(8) . ?
C4 C5 1.476(11) . ?
C5 F4 1.246(11) . ?
C5 F6 1.233(10) . ?
C5 F5 1.286(12) . ?
Cu2 O4 1.925(5) 2_665 ?
Cu2 O4 1.925(5) . ?
Cu2 O3 1.970(5) 2_665 ?
Cu2 O3 1.970(5) . ?
Cu2 N3 2.513(5) 2_665 ?
Cu2 N3 2.513(6) . ?
O3 C7 1.238(8) . ?
C6 F7 1.21(4) . ?
C6 F9A 1.25(5) . ?
C6 F9 1.31(3) . ?
C6 F7A 1.30(4) . ?
C6 F8 1.37(6) . ?
C6 F8A 1.32(3) . ?
C6 C7 1.549(13) . ?
F7 F7A 0.76(6) . ?
F7 F9A 1.61(7) . ?
F8 F8A 1.78(6) . ?
F9 F8A 0.57(6) . ?
C7 C8 1.392(11) . ?
C8 C9 1.396(10) . ?
C9 O4 1.269(8) . ?
C9 C10 1.519(11) . ?
C10 F10A 1.19(2) . ?
C10 F11 1.34(2) . ?
C10 F10 1.24(2) . ?
C10 F12A 1.29(3) . ?
C10 F12 1.32(2) . ?
C10 F11A 1.37(3) . ?
F10 F11A 0.60(5) . ?
F10 F12A 1.61(4) . ?
F11 F12A 0.78(3) . ?
F11 F10A 1.61(4) . ?
F12 F10A 0.65(4) . ?
O01 N1 1.289(7) . ?
N1 C07 1.342(8) . ?
N1 C01 1.507(9) . ?
C01 C03 1.505(9) . ?
C01 C04 1.528(10) . ?
C01 C02 1.546(10) . ?
C04 N2 1.503(8) . ?
C04 C05 1.519(10) . ?
C04 C06 1.557(10) . ?
N2 O02 1.262(7) . ?
N2 C07 1.355(8) . ?
C07 C08 1.410(9) . ?
C08 C010 1.391(9) . ?
C08 C09 1.399(9) . ?
C09 N3 1.304(8) . ?
N3 N4 1.365(7) . ?
N4 C010 1.329(8) . ?
N4 C041 1.459(9) . ?
C041 C042 1.453(11) . ?
C042 C043 1.612(14) . ?
C043 C044 1.396(16) . ?
Cl1 C4S 1.55(11) 2_575 ?
Cl1 C1S 1.57(11) . ?
Cl1 C3S 1.87(10) 2_575 ?
Cl1 C2S 1.91(8) . ?
C1S C3S 1.01(10) 2_575 ?
C1S C4S 1.22(11) 2_575 ?
C1S C2S 1.53(2) . ?
C1S C2S 1.63(16) 2_575 ?
C2S C3S 1.45(15) 2_575 ?
C2S C3S 1.54(2) . ?
C2S C2S 1.8(2) 2_575 ?
C2S C1S 1.63(16) 2_575 ?
C3S C1S 1.01(10) 2_575 ?
C3S C2S 1.45(15) 2_575 ?
C3S C4S 1.55(2) . ?
C3S Cl1 1.87(10) 2_575 ?
C4S C1S 1.22(11) 2_575 ?
C4S Cl1 1.55(11) 2_575 ?
